data_4111362
loop_
_publ_author_name
'Michael J. Ingleson'
'Maren Pink'
'Hongjun Fan'
'Kenneth G. Caulton'

_publ_section_title
;
 Redox Chemistry of the Triplet Complex (PNP)CoI
;
_journal_name_full 'Journal of the American Chemical Society'
_journal_page_first 4262
_journal_page_last 4276
_journal_paper_doi 10.1021/ja074378+
_journal_volume 130
_journal_year 2008
_chemical_formula_moiety 'C28 H57 Co N2 P2 Si2'
_chemical_formula_sum 'C28 H57 Co N2 P2 Si2'
_chemical_formula_weight 598.81
_chemical_name_systematic
; 
 ? 
;
_space_group_IT_number 14
_symmetry_cell_setting monoclinic
_symmetry_space_group_name_Hall '-P 2yn'
_symmetry_space_group_name_H-M 'P 1 21/n 1'
_atom_sites_solution_hydrogens geom
_atom_sites_solution_primary direct
_atom_sites_solution_secondary difmap
_audit_creation_method SHELXL-97
_cell_angle_alpha 90.00
_cell_angle_beta 106.482(4)
_cell_angle_gamma 90.00
_cell_formula_units_Z 4
_cell_length_a 11.6773(15)
_cell_length_b 17.266(2)
_cell_length_c 17.258(2)
_cell_measurement_reflns_used 3876
_cell_measurement_temperature 130(2)
_cell_measurement_theta_max 26.3
_cell_measurement_theta_min 2.2
_cell_volume 3336.6(7)
_computing_cell_refinement 'SAINT (Bruker, 2003)'
_computing_data_collection 'SMART (Bruker, 2001)'
_computing_data_reduction 'SAINT (Bruker, 2003)'
_computing_molecular_graphics 'SHELXTL (Bruker, 2003), XTEL (loc. libr.)'
_computing_publication_material 'SHELXTL (Bruker, 2003)'
_computing_structure_refinement 'SHELXL-97 (Sheldrick, 1997)'
_computing_structure_solution 'SIR-92 (Altomare, 1993)'
_diffrn_ambient_temperature 130(2)
_diffrn_detector 'CCD area detector'
_diffrn_detector_type 'Bruker SMART 6000'
_diffrn_measured_fraction_theta_full 0.994
_diffrn_measured_fraction_theta_max 0.994
_diffrn_measurement_details '0.30 degree frames measured for 10 seconds each'
_diffrn_measurement_device 'three-circle goniometer with fixed chi'
_diffrn_measurement_device_type 'Bruker Platform goniometer'
_diffrn_measurement_method \w-scans
_diffrn_radiation_monochromator graphite
_diffrn_radiation_source 'fine-focus sealed tube'
_diffrn_radiation_type MoK\a
_diffrn_radiation_wavelength 0.71073
_diffrn_reflns_av_R_equivalents 0.0408
_diffrn_reflns_av_sigmaI/netI 0.0497
_diffrn_reflns_limit_h_max 14
_diffrn_reflns_limit_h_min -8
_diffrn_reflns_limit_k_max 21
_diffrn_reflns_limit_k_min -21
_diffrn_reflns_limit_l_max 20
_diffrn_reflns_limit_l_min -21
_diffrn_reflns_number 17883
_diffrn_reflns_theta_full 26.57
_diffrn_reflns_theta_max 26.57
_diffrn_reflns_theta_min 1.70
_exptl_absorpt_coefficient_mu 0.701
_exptl_absorpt_correction_T_max 0.9332
_exptl_absorpt_correction_T_min 0.8443
_exptl_absorpt_correction_type multi-scan
_exptl_absorpt_process_details 'SADABS, R. Blessing; 1995'
_exptl_crystal_colour orange
_exptl_crystal_density_diffrn 1.192
_exptl_crystal_description block
_exptl_crystal_F_000 1296
_exptl_crystal_size_max 0.25
_exptl_crystal_size_mid 0.20
_exptl_crystal_size_min 0.10
_refine_diff_density_max 0.875
_refine_diff_density_min -0.423
_refine_diff_density_rms 0.065
_refine_ls_extinction_method none
_refine_ls_goodness_of_fit_ref 1.014
_refine_ls_hydrogen_treatment riding
_refine_ls_matrix_type full
_refine_ls_number_parameters 389
_refine_ls_number_reflns 6935
_refine_ls_number_restraints 0
_refine_ls_restrained_S_all 1.014
_refine_ls_R_factor_all 0.0538
_refine_ls_R_factor_gt 0.0352
_refine_ls_shift/su_max 0.001
_refine_ls_shift/su_mean 0.000
_refine_ls_structure_factor_coef Fsqd
_refine_ls_weighting_details 'calc w=1/[\s^2^(Fo^2^)+(0.0421P)^2^+1.0945P] where P=(Fo^2^+2Fc^2^)/3'
_refine_ls_weighting_scheme calc
_refine_ls_wR_factor_gt 0.0830
_refine_ls_wR_factor_ref 0.0931
_reflns_number_gt 5303
_reflns_number_total 6935
_reflns_threshold_expression >2sigma(I)
_cod_data_source_file ja074378-file007.cif
_cod_data_source_block 05304
_cod_original_cell_volume 3336.5(7)
_cod_database_code 4111362

loop_
_symmetry_equiv_pos_as_xyz
'x, y, z'
'-x+1/2, y+1/2, -z+1/2'
'-x, -y, -z'
'x-1/2, -y-1/2, z-1/2'

loop_
_atom_site_label
_atom_site_type_symbol
_atom_site_fract_x
_atom_site_fract_y
_atom_site_fract_z
_atom_site_U_iso_or_equiv
_atom_site_adp_type
_atom_site_occupancy
_atom_site_symmetry_multiplicity
_atom_site_calc_flag
_atom_site_refinement_flags
Co1 Co 0.69093(2) 0.236568(16) 0.849854(18) 0.01840(9) Uani 1 1 d .
P1 P 0.45401(4) 0.32651(3) 0.82999(3) 0.01670(12) Uani 1 1 d .
P2 P 0.84331(4) 0.18806(3) 0.81680(3) 0.01758(13) Uani 1 1 d .
Si1 Si 0.48661(5) 0.14730(3) 0.88755(4) 0.02054(14) Uani 1 1 d .
Si2 Si 0.66925(5) 0.05699(3) 0.82778(4) 0.02065(14) Uani 1 1 d .
N1 N 0.60838(15) 0.13754(10) 0.85470(12) 0.0218(4) Uani 1 1 d .
C1 C 0.3780(2) 0.06478(13) 0.85909(18) 0.0330(6) Uani 1 1 d .
H1A H 0.4193 0.0160 0.8780 0.037(7) Uiso 1 1 calc R
H1B H 0.3447 0.0631 0.8002 0.034(7) Uiso 1 1 calc R
H1C H 0.3133 0.0722 0.8842 0.049(9) Uiso 1 1 calc R
C2 C 0.5209(2) 0.15891(15) 0.99935(16) 0.0326(6) Uani 1 1 d .
H2A H 0.5658 0.1137 1.0263 0.052(9) Uiso 1 1 calc R
H2B H 0.4462 0.1633 1.0142 0.045(8) Uiso 1 1 calc R
H2C H 0.5689 0.2058 1.0163 0.057(9) Uiso 1 1 calc R
C3 C 0.38884(18) 0.23512(12) 0.84469(14) 0.0212(5) Uani 1 1 d .
H3A H 0.3350 0.2194 0.7917 0.048(8) Uiso 1 1 calc R
H3B H 0.3377 0.2449 0.8806 0.037(7) Uiso 1 1 calc R
C4 C 0.42415(19) 0.33745(13) 0.71876(14) 0.0226(5) Uani 1 1 d .
C5 C 0.5082(2) 0.39878(14) 0.70112(15) 0.0313(6) Uani 1 1 d .
H5A H 0.4929 0.4044 0.6426 0.038(8) Uiso 1 1 calc R
H5B H 0.5912 0.3827 0.7252 0.031(7) Uiso 1 1 calc R
H5C H 0.4943 0.4485 0.7244 0.038(8) Uiso 1 1 calc R
C6 C 0.4517(2) 0.25947(14) 0.68471(15) 0.0284(5) Uani 1 1 d .
H6A H 0.4532 0.2665 0.6287 0.024(6) Uiso 1 1 calc R
H6B H 0.3898 0.2218 0.6865 0.039(8) Uiso 1 1 calc R
H6C H 0.5296 0.2406 0.7173 0.047(8) Uiso 1 1 calc R
C7 C 0.2947(2) 0.35827(15) 0.67371(16) 0.0333(6) Uani 1 1 d .
H7A H 0.2836 0.3554 0.6153 0.043(8) Uiso 1 1 calc R
H7B H 0.2774 0.4110 0.6882 0.050(9) Uiso 1 1 calc R
H7C H 0.2404 0.3218 0.6888 0.037(8) Uiso 1 1 calc R
C8 C 0.37585(18) 0.40140(13) 0.87411(14) 0.0228(5) Uani 1 1 d .
C9 C 0.23894(19) 0.39065(14) 0.84735(16) 0.0288(5) Uani 1 1 d .
H9A H 0.2022 0.4285 0.8753 0.036(7) Uiso 1 1 calc R
H9B H 0.2192 0.3382 0.8610 0.045(8) Uiso 1 1 calc R
H9C H 0.2085 0.3985 0.7888 0.036(7) Uiso 1 1 calc R
C10 C 0.4035(2) 0.48418(13) 0.85217(17) 0.0301(6) Uani 1 1 d .
H10A H 0.3667 0.5214 0.8807 0.036(7) Uiso 1 1 calc R
H10B H 0.3713 0.4919 0.7937 0.046(8) Uiso 1 1 calc R
H10C H 0.4902 0.4921 0.8680 0.027(6) Uiso 1 1 calc R
C11 C 0.4193(2) 0.39169(16) 0.96561(15) 0.0314(6) Uani 1 1 d .
H11A H 0.3746 0.4267 0.9911 0.046(8) Uiso 1 1 calc R
H11B H 0.5046 0.4041 0.9848 0.033(7) Uiso 1 1 calc R
H11C H 0.4066 0.3381 0.9798 0.024(6) Uiso 1 1 calc R
C12 C 0.5681(2) 0.00954(15) 0.73582(16) 0.0338(6) Uani 1 1 d .
H12A H 0.4991 -0.0128 0.7494 0.055(9) Uiso 1 1 calc R
H12B H 0.6118 -0.0315 0.7171 0.039(8) Uiso 1 1 calc R
H12C H 0.5407 0.0482 0.6930 0.047(8) Uiso 1 1 calc R
C13 C 0.7109(2) -0.01885(14) 0.90867(17) 0.0342(6) Uani 1 1 d .
H13A H 0.6386 -0.0382 0.9203 0.054(9) Uiso 1 1 calc R
H13B H 0.7644 0.0037 0.9578 0.051(9) Uiso 1 1 calc R
H13C H 0.7515 -0.0618 0.8902 0.054(9) Uiso 1 1 calc R
C14 C 0.8081(2) 0.08493(13) 0.79722(15) 0.0251(5) Uani 1 1 d .
H14A H 0.8766 0.0532 0.8280 0.038(7) Uiso 1 1 calc R
H14B H 0.7949 0.0741 0.7390 0.043(8) Uiso 1 1 calc R
C15 C 0.88189(19) 0.21950(13) 0.72239(14) 0.0230(5) Uani 1 1 d .
C16 C 0.9395(2) 0.29970(15) 0.73452(17) 0.0362(6) Uani 1 1 d .
H16A H 0.9400 0.3211 0.6820 0.056(9) Uiso 1 1 calc R
H16B H 1.0217 0.2955 0.7693 0.037(7) Uiso 1 1 calc R
H16C H 0.8938 0.3339 0.7600 0.040(8) Uiso 1 1 calc R
C17 C 0.7620(2) 0.22783(17) 0.65714(16) 0.0362(6) Uani 1 1 d .
H17A H 0.7764 0.2418 0.6056 0.052(9) Uiso 1 1 calc R
H17B H 0.7145 0.2684 0.6730 0.040(8) Uiso 1 1 calc R
H17C H 0.7186 0.1786 0.6511 0.045(8) Uiso 1 1 calc R
C18 C 0.9602(2) 0.16365(15) 0.69075(16) 0.0334(6) Uani 1 1 d .
H18A H 0.9706 0.1837 0.6401 0.052(9) Uiso 1 1 calc R
H18B H 0.9216 0.1128 0.6811 0.076(12) Uiso 1 1 calc R
H18C H 1.0383 0.1587 0.7308 0.039(8) Uiso 1 1 calc R
C19 C 0.98231(19) 0.18946(15) 0.90535(14) 0.0284(5) Uani 1 1 d .
C20 C 1.0959(2) 0.15768(17) 0.88959(16) 0.0347(6) Uani 1 1 d .
H20A H 1.1598 0.1554 0.9406 0.047(8) Uiso 1 1 calc R
H20B H 1.1202 0.1917 0.8516 0.042(8) Uiso 1 1 calc R
H20C H 1.0805 0.1056 0.8665 0.044(8) Uiso 1 1 calc R
C21 C 0.9535(2) 0.1381(2) 0.97030(17) 0.0442(8) Uani 1 1 d .
H21A H 1.0182 0.1422 1.0208 0.058(10) Uiso 1 1 calc R
H21B H 0.9455 0.0841 0.9520 0.063(11) Uiso 1 1 calc R
H21C H 0.8785 0.1553 0.9795 0.044(8) Uiso 1 1 calc R
C22 C 1.0032(2) 0.27191(17) 0.93817(17) 0.0407(7) Uani 1 1 d .
H22A H 1.0690 0.2721 0.9883 0.038(7) Uiso 1 1 calc R
H22B H 0.9304 0.2912 0.9492 0.048(8) Uiso 1 1 calc R
H22C H 1.0235 0.3054 0.8981 0.041(8) Uiso 1 1 calc R
N2 N 0.59461(14) 0.32303(10) 0.87452(11) 0.0183(4) Uani 1 1 d .
C23 C 0.67713(17) 0.37774(12) 0.92140(13) 0.0178(4) Uani 1 1 d .
C24 C 0.71270(19) 0.44478(13) 0.89033(14) 0.0230(5) Uani 1 1 d .
H24 H 0.6754 0.4589 0.8358 0.020(6) Uiso 1 1 calc R
C25 C 0.80222(19) 0.49164(13) 0.93799(14) 0.0247(5) Uani 1 1 d .
H25 H 0.8248 0.5375 0.9156 0.024(6) Uiso 1 1 calc R
C26 C 0.85836(19) 0.47274(13) 1.01673(15) 0.0242(5) Uani 1 1 d .
H26 H 0.9200 0.5047 1.0488 0.034(7) Uiso 1 1 calc R
C27 C 0.82376(19) 0.40650(13) 1.04859(14) 0.0257(5) Uani 1 1 d .
H27 H 0.8613 0.3930 1.1033 0.020(6) Uiso 1 1 calc R
C28 C 0.73405(19) 0.35913(13) 1.00122(14) 0.0236(5) Uani 1 1 d .
H28 H 0.7117 0.3135 1.0240 0.016(6) Uiso 1 1 calc R

loop_
_atom_site_aniso_label
_atom_site_aniso_U_11
_atom_site_aniso_U_22
_atom_site_aniso_U_33
_atom_site_aniso_U_23
_atom_site_aniso_U_13
_atom_site_aniso_U_12
Co1 0.01519(14) 0.01614(15) 0.02477(17) -0.00267(12) 0.00710(11) -0.00065(11)
P1 0.0152(2) 0.0161(3) 0.0182(3) -0.0017(2) 0.0038(2) -0.0003(2)
P2 0.0154(2) 0.0183(3) 0.0200(3) -0.0019(2) 0.0065(2) 0.0001(2)
Si1 0.0168(3) 0.0175(3) 0.0287(4) 0.0021(2) 0.0087(2) -0.0016(2)
Si2 0.0203(3) 0.0150(3) 0.0276(4) 0.0013(2) 0.0082(2) 0.0005(2)
N1 0.0181(8) 0.0157(9) 0.0336(12) -0.0006(8) 0.0106(8) -0.0014(7)
C1 0.0232(11) 0.0196(12) 0.0593(19) 0.0006(11) 0.0167(12) -0.0039(10)
C2 0.0285(12) 0.0406(15) 0.0309(15) 0.0085(11) 0.0118(11) -0.0005(11)
C3 0.0165(9) 0.0182(11) 0.0289(13) -0.0008(9) 0.0065(9) -0.0018(8)
C4 0.0235(10) 0.0246(12) 0.0175(12) -0.0022(9) 0.0022(9) 0.0012(9)
C5 0.0418(14) 0.0302(13) 0.0218(13) 0.0000(10) 0.0090(11) -0.0071(11)
C6 0.0315(12) 0.0318(13) 0.0201(13) -0.0067(10) 0.0043(10) 0.0004(11)
C7 0.0301(12) 0.0394(15) 0.0243(14) -0.0016(11) -0.0021(10) 0.0062(11)
C8 0.0180(10) 0.0240(12) 0.0269(13) -0.0060(9) 0.0070(9) 0.0019(9)
C9 0.0187(10) 0.0275(13) 0.0398(16) -0.0076(11) 0.0078(10) 0.0021(10)
C10 0.0254(11) 0.0209(12) 0.0442(17) -0.0081(10) 0.0101(11) 0.0015(10)
C11 0.0286(12) 0.0409(15) 0.0264(14) -0.0103(11) 0.0108(10) 0.0046(11)
C12 0.0345(13) 0.0269(13) 0.0379(16) -0.0045(11) 0.0071(11) -0.0040(11)
C13 0.0322(13) 0.0281(13) 0.0439(17) 0.0119(11) 0.0136(12) 0.0035(11)
C14 0.0275(11) 0.0190(11) 0.0331(14) -0.0008(9) 0.0156(10) 0.0022(9)
C15 0.0253(11) 0.0245(11) 0.0204(12) 0.0004(9) 0.0084(9) -0.0011(9)
C16 0.0433(15) 0.0305(14) 0.0387(17) 0.0038(11) 0.0180(12) -0.0076(12)
C17 0.0334(13) 0.0491(17) 0.0237(14) 0.0051(12) 0.0042(10) 0.0006(13)
C18 0.0376(13) 0.0396(15) 0.0290(15) -0.0004(11) 0.0194(11) 0.0031(12)
C19 0.0174(10) 0.0464(15) 0.0213(13) -0.0018(10) 0.0054(9) 0.0004(10)
C20 0.0183(11) 0.0549(17) 0.0309(15) 0.0040(12) 0.0071(10) 0.0060(11)
C21 0.0281(13) 0.080(2) 0.0240(15) 0.0123(14) 0.0066(11) 0.0057(14)
C22 0.0240(12) 0.0642(19) 0.0328(16) -0.0213(14) 0.0065(11) -0.0071(13)
N2 0.0164(8) 0.0167(9) 0.0211(10) -0.0038(7) 0.0044(7) -0.0002(7)
C23 0.0144(9) 0.0185(10) 0.0201(12) -0.0047(8) 0.0045(8) 0.0011(8)
C24 0.0212(10) 0.0240(11) 0.0227(13) 0.0001(9) 0.0047(9) -0.0017(9)
C25 0.0250(11) 0.0208(11) 0.0289(13) -0.0005(9) 0.0088(10) -0.0057(9)
C26 0.0176(10) 0.0249(12) 0.0292(13) -0.0081(10) 0.0050(9) -0.0025(9)
C27 0.0256(11) 0.0286(12) 0.0191(12) -0.0024(9) 0.0002(9) -0.0010(10)
C28 0.0261(11) 0.0209(11) 0.0234(13) 0.0014(9) 0.0066(9) -0.0020(9)

loop_
_atom_type_symbol
_atom_type_description
_atom_type_scat_dispersion_real
_atom_type_scat_dispersion_imag
_atom_type_scat_source
C C 0.0033 0.0016 'International Tables Vol C Tables 4.2.6.8 and 6.1.1.4'
H H 0.0000 0.0000 'International Tables Vol C Tables 4.2.6.8 and 6.1.1.4'
N N 0.0061 0.0033 'International Tables Vol C Tables 4.2.6.8 and 6.1.1.4'
Si Si 0.0817 0.0704 'International Tables Vol C Tables 4.2.6.8 and 6.1.1.4'
P P 0.1023 0.0942 'International Tables Vol C Tables 4.2.6.8 and 6.1.1.4'
Co Co 0.3494 0.9721 'International Tables Vol C Tables 4.2.6.8 and 6.1.1.4'

loop_
_geom_angle_atom_site_label_1
_geom_angle_atom_site_label_2
_geom_angle_atom_site_label_3
_geom_angle
N1 Co1 N2 109.17(7)
N1 Co1 P2 97.04(5)
N2 Co1 P2 153.77(5)
N2 P1 C3 108.40(9)
N2 P1 C4 111.40(10)
C3 P1 C4 105.75(10)
N2 P1 C8 112.53(10)
C3 P1 C8 105.94(10)
C4 P1 C8 112.37(10)
C14 P2 C19 104.91(11)
C14 P2 C15 102.44(11)
C19 P2 C15 109.51(10)
C14 P2 Co1 105.28(7)
C19 P2 Co1 111.15(8)
C15 P2 Co1 121.76(7)
N1 Si1 C2 113.88(11)
N1 Si1 C1 114.12(11)
C2 Si1 C1 106.44(12)
N1 Si1 C3 114.67(10)
C2 Si1 C3 104.11(11)
C1 Si1 C3 102.43(10)
N1 Si2 C13 114.30(11)
N1 Si2 C12 112.33(11)
C13 Si2 C12 107.03(12)
N1 Si2 C14 109.04(9)
C13 Si2 C14 108.77(11)
C12 Si2 C14 104.92(12)
Si1 N1 Si2 129.67(11)
Si1 N1 Co1 113.37(10)
Si2 N1 Co1 116.94(10)
Si1 C1 H1A 109.5
Si1 C1 H1B 109.5
H1A C1 H1B 109.5
Si1 C1 H1C 109.5
H1A C1 H1C 109.5
H1B C1 H1C 109.5
Si1 C2 H2A 109.5
Si1 C2 H2B 109.5
H2A C2 H2B 109.5
Si1 C2 H2C 109.5
H2A C2 H2C 109.5
H2B C2 H2C 109.5
P1 C3 Si1 121.23(11)
P1 C3 H3A 107.0
Si1 C3 H3A 107.0
P1 C3 H3B 107.0
Si1 C3 H3B 107.0
H3A C3 H3B 106.8
C5 C4 C7 109.4(2)
C5 C4 C6 108.28(19)
C7 C4 C6 107.11(19)
C5 C4 P1 109.39(15)
C7 C4 P1 114.58(17)
C6 C4 P1 107.86(16)
C4 C5 H5A 109.5
C4 C5 H5B 109.5
H5A C5 H5B 109.5
C4 C5 H5C 109.5
H5A C5 H5C 109.5
H5B C5 H5C 109.5
C4 C6 H6A 109.5
C4 C6 H6B 109.5
H6A C6 H6B 109.5
C4 C6 H6C 109.5
H6A C6 H6C 109.5
H6B C6 H6C 109.5
C4 C7 H7A 109.5
C4 C7 H7B 109.5
H7A C7 H7B 109.5
C4 C7 H7C 109.5
H7A C7 H7C 109.5
H7B C7 H7C 109.5
C11 C8 C10 109.0(2)
C11 C8 C9 107.98(19)
C10 C8 C9 108.08(19)
C11 C8 P1 106.80(15)
C10 C8 P1 112.51(16)
C9 C8 P1 112.30(15)
C8 C9 H9A 109.5
C8 C9 H9B 109.5
H9A C9 H9B 109.5
C8 C9 H9C 109.5
H9A C9 H9C 109.5
H9B C9 H9C 109.5
C8 C10 H10A 109.5
C8 C10 H10B 109.5
H10A C10 H10B 109.5
C8 C10 H10C 109.5
H10A C10 H10C 109.5
H10B C10 H10C 109.5
C8 C11 H11A 109.5
C8 C11 H11B 109.5
H11A C11 H11B 109.5
C8 C11 H11C 109.5
H11A C11 H11C 109.5
H11B C11 H11C 109.5
Si2 C12 H12A 109.5
Si2 C12 H12B 109.5
H12A C12 H12B 109.5
Si2 C12 H12C 109.5
H12A C12 H12C 109.5
H12B C12 H12C 109.5
Si2 C13 H13A 109.5
Si2 C13 H13B 109.5
H13A C13 H13B 109.5
Si2 C13 H13C 109.5
H13A C13 H13C 109.5
H13B C13 H13C 109.5
P2 C14 Si2 110.98(11)
P2 C14 H14A 109.4
Si2 C14 H14A 109.4
P2 C14 H14B 109.4
Si2 C14 H14B 109.4
H14A C14 H14B 108.0
C16 C15 C18 109.6(2)
C16 C15 C17 106.9(2)
C18 C15 C17 108.0(2)
C16 C15 P2 110.23(17)
C18 C15 P2 116.04(16)
C17 C15 P2 105.61(16)
C15 C16 H16A 109.5
C15 C16 H16B 109.5
H16A C16 H16B 109.5
C15 C16 H16C 109.5
H16A C16 H16C 109.5
H16B C16 H16C 109.5
C15 C17 H17A 109.5
C15 C17 H17B 109.5
H17A C17 H17B 109.5
C15 C17 H17C 109.5
H17A C17 H17C 109.5
H17B C17 H17C 109.5
C15 C18 H18A 109.5
C15 C18 H18B 109.5
H18A C18 H18B 109.5
C15 C18 H18C 109.5
H18A C18 H18C 109.5
H18B C18 H18C 109.5
C22 C19 C20 110.2(2)
C22 C19 C21 108.2(2)
C20 C19 C21 107.6(2)
C22 C19 P2 108.82(17)
C20 C19 P2 116.19(17)
C21 C19 P2 105.47(16)
C19 C20 H20A 109.5
C19 C20 H20B 109.5
H20A C20 H20B 109.5
C19 C20 H20C 109.5
H20A C20 H20C 109.5
H20B C20 H20C 109.5
C19 C21 H21A 109.5
C19 C21 H21B 109.5
H21A C21 H21B 109.5
C19 C21 H21C 109.5
H21A C21 H21C 109.5
H21B C21 H21C 109.5
C19 C22 H22A 109.5
C19 C22 H22B 109.5
H22A C22 H22B 109.5
C19 C22 H22C 109.5
H22A C22 H22C 109.5
H22B C22 H22C 109.5
C23 N2 P1 133.00(14)
C23 N2 Co1 106.67(12)
P1 N2 Co1 119.35(10)
C28 C23 C24 117.74(19)
C28 C23 N2 117.79(19)
C24 C23 N2 124.2(2)
C23 C24 C25 120.9(2)
C23 C24 H24 119.6
C25 C24 H24 119.6
C26 C25 C24 121.0(2)
C26 C25 H25 119.5
C24 C25 H25 119.5
C25 C26 C27 118.8(2)
C25 C26 H26 120.6
C27 C26 H26 120.6
C26 C27 C28 120.6(2)
C26 C27 H27 119.7
C28 C27 H27 119.7
C23 C28 C27 121.0(2)
C23 C28 H28 119.5
C27 C28 H28 119.5

loop_
_geom_bond_atom_site_label_1
_geom_bond_atom_site_label_2
_geom_bond_distance
Co1 N1 1.9763(18)
Co1 N2 1.9866(17)
Co1 P2 2.1838(6)
P1 N2 1.6043(17)
P1 C3 1.801(2)
P1 C4 1.861(2)
P1 C8 1.865(2)
P2 C14 1.837(2)
P2 C19 1.888(2)
P2 C15 1.889(2)
Si1 N1 1.6820(19)
Si1 C2 1.867(3)
Si1 C1 1.878(2)
Si1 C3 1.916(2)
Si2 N1 1.6860(19)
Si2 C13 1.875(3)
Si2 C12 1.876(3)
Si2 C14 1.904(2)
C1 H1A 0.9800
C1 H1B 0.9800
C1 H1C 0.9800
C2 H2A 0.9800
C2 H2B 0.9800
C2 H2C 0.9800
C3 H3A 0.9900
C3 H3B 0.9900
C4 C5 1.532(3)
C4 C7 1.534(3)
C4 C6 1.539(3)
C5 H5A 0.9800
C5 H5B 0.9800
C5 H5C 0.9800
C6 H6A 0.9800
C6 H6B 0.9800
C6 H6C 0.9800
C7 H7A 0.9800
C7 H7B 0.9800
C7 H7C 0.9800
C8 C11 1.525(3)
C8 C10 1.536(3)
C8 C9 1.544(3)
C9 H9A 0.9800
C9 H9B 0.9800
C9 H9C 0.9800
C10 H10A 0.9800
C10 H10B 0.9800
C10 H10C 0.9800
C11 H11A 0.9800
C11 H11B 0.9800
C11 H11C 0.9800
C12 H12A 0.9800
C12 H12B 0.9800
C12 H12C 0.9800
C13 H13A 0.9800
C13 H13B 0.9800
C13 H13C 0.9800
C14 H14A 0.9900
C14 H14B 0.9900
C15 C16 1.528(3)
C15 C18 1.532(3)
C15 C17 1.534(3)
C16 H16A 0.9800
C16 H16B 0.9800
C16 H16C 0.9800
C17 H17A 0.9800
C17 H17B 0.9800
C17 H17C 0.9800
C18 H18A 0.9800
C18 H18B 0.9800
C18 H18C 0.9800
C19 C22 1.526(4)
C19 C20 1.529(3)
C19 C21 1.539(4)
C20 H20A 0.9800
C20 H20B 0.9800
C20 H20C 0.9800
C21 H21A 0.9800
C21 H21B 0.9800
C21 H21C 0.9800
C22 H22A 0.9800
C22 H22B 0.9800
C22 H22C 0.9800
N2 C23 1.426(3)
C23 C28 1.387(3)
C23 C24 1.388(3)
C24 C25 1.392(3)
C24 H24 0.9500
C25 C26 1.370(3)
C25 H25 0.9500
C26 C27 1.378(3)
C26 H26 0.9500
C27 C28 1.396(3)
C27 H27 0.9500
C28 H28 0.9500

loop_
_geom_torsion_atom_site_label_1
_geom_torsion_atom_site_label_2
_geom_torsion_atom_site_label_3
_geom_torsion_atom_site_label_4
_geom_torsion
N1 Co1 P2 C14 7.38(10)
N2 Co1 P2 C14 -170.65(15)
N1 Co1 P2 C19 -105.69(11)
N2 Co1 P2 C19 76.29(15)
N1 Co1 P2 C15 122.96(10)
N2 Co1 P2 C15 -55.06(15)
C2 Si1 N1 Si2 100.75(17)
C1 Si1 N1 Si2 -21.7(2)
C3 Si1 N1 Si2 -139.47(14)
C2 Si1 N1 Co1 -78.03(14)
C1 Si1 N1 Co1 159.47(12)
C3 Si1 N1 Co1 41.75(14)
C13 Si2 N1 Si1 -57.39(18)
C12 Si2 N1 Si1 64.81(19)
C14 Si2 N1 Si1 -179.33(15)
C13 Si2 N1 Co1 121.36(13)
C12 Si2 N1 Co1 -116.45(13)
C14 Si2 N1 Co1 -0.59(15)
N2 Co1 N1 Si1 -6.15(13)
P2 Co1 N1 Si1 174.77(9)
N2 Co1 N1 Si2 174.90(10)
P2 Co1 N1 Si2 -4.17(11)
N2 P1 C3 Si1 -11.53(17)
C4 P1 C3 Si1 108.02(14)
C8 P1 C3 Si1 -132.52(14)
N1 Si1 C3 P1 -38.56(18)
C2 Si1 C3 P1 86.53(16)
C1 Si1 C3 P1 -162.73(15)
N2 P1 C4 C5 -44.50(18)
C3 P1 C4 C5 -162.06(16)
C8 P1 C4 C5 82.82(17)
N2 P1 C4 C7 -167.76(16)
C3 P1 C4 C7 74.68(19)
C8 P1 C4 C7 -40.4(2)
N2 P1 C4 C6 73.07(17)
C3 P1 C4 C6 -44.49(17)
C8 P1 C4 C6 -159.61(15)
N2 P1 C8 C11 -46.77(18)
C3 P1 C8 C11 71.51(17)
C4 P1 C8 C11 -173.48(15)
N2 P1 C8 C10 72.83(19)
C3 P1 C8 C10 -168.89(16)
C4 P1 C8 C10 -53.89(19)
N2 P1 C8 C9 -164.96(16)
C3 P1 C8 C9 -46.7(2)
C4 P1 C8 C9 68.33(19)
C19 P2 C14 Si2 108.83(13)
C15 P2 C14 Si2 -136.80(12)
Co1 P2 C14 Si2 -8.55(14)
N1 Si2 C14 P2 6.31(16)
C13 Si2 C14 P2 -118.93(14)
C12 Si2 C14 P2 126.83(14)
C14 P2 C15 C16 -167.93(17)
C19 P2 C15 C16 -56.97(19)
Co1 P2 C15 C16 75.06(17)
C14 P2 C15 C18 -42.64(19)
C19 P2 C15 C18 68.3(2)
Co1 P2 C15 C18 -159.64(14)
C14 P2 C15 C17 76.98(17)
C19 P2 C15 C17 -172.06(16)
Co1 P2 C15 C17 -40.03(18)
C14 P2 C19 C22 -167.61(17)
C15 P2 C19 C22 83.07(19)
Co1 P2 C19 C22 -54.31(18)
C14 P2 C19 C20 67.3(2)
C15 P2 C19 C20 -42.0(2)
Co1 P2 C19 C20 -179.37(17)
C14 P2 C19 C21 -51.7(2)
C15 P2 C19 C21 -161.07(17)
Co1 P2 C19 C21 61.55(19)
C3 P1 N2 C23 -139.8(2)
C4 P1 N2 C23 104.3(2)
C8 P1 N2 C23 -23.0(2)
C3 P1 N2 Co1 53.21(14)
C4 P1 N2 Co1 -62.73(14)
C8 P1 N2 Co1 170.03(11)
N1 Co1 N2 C23 142.13(14)
P2 Co1 N2 C23 -40.0(2)
N1 Co1 N2 P1 -47.76(14)
P2 Co1 N2 P1 130.16(9)
P1 N2 C23 C28 118.0(2)
Co1 N2 C23 C28 -73.8(2)
P1 N2 C23 C24 -68.5(3)
Co1 N2 C23 C24 99.7(2)
C28 C23 C24 C25 -0.2(3)
N2 C23 C24 C25 -173.7(2)
C23 C24 C25 C26 0.4(3)
C24 C25 C26 C27 -0.7(3)
C25 C26 C27 C28 0.7(3)
C24 C23 C28 C27 0.2(3)
N2 C23 C28 C27 174.1(2)
C26 C27 C28 C23 -0.5(3)
